data_2015344
loop_
_publ_author_name
'Nesterov, Dmytro S.'
'Kokozay, Volodymyr N.'
'Skelton, Brian W.'

_publ_section_title
;
 A heterotrimetallic Cu--Co--Zn complex with the 2,2'-iminodiethanol
 ligand
;
_journal_coeditor_code BG1028
_journal_issue 6
_journal_name_full 'Acta Crystallographica Section C'
_journal_page_first m246
_journal_page_last m248
_journal_paper_doi 10.1107/S010827010601523X
_journal_volume 62
_journal_year 2006
_chemical_formula_iupac '[Cu Co Zn (C4 H9 N O2)2 (C2 H3 O2)3 (C4 H11 N O2)]'
_chemical_formula_moiety 'C18 H38 Co1 Cu1 N3 O12 Zn1'
_chemical_formula_sum 'C18 H38 Co Cu N3 O12 Zn'
_chemical_formula_weight 676.45
_chemical_name_systematic
;triacetato-1\kO,3\k^4^O,O'-(2,2'-iminodiethanol)-1\k^2^O,O'-bis(2,2'-
iminodiethanolato)-1\k^2^O:2\k^6^O,N,O':3\k^2^O'-cobalt(III)copper(II)zinc(II)
;
_space_group_IT_number 4
_symmetry_cell_setting monoclinic
_symmetry_space_group_name_Hall 'P 2yb'
_symmetry_space_group_name_H-M 'P 1 21 1'
_cell_angle_alpha 90.00000
_cell_angle_beta 103.916(5)
_cell_angle_gamma 90.00000
_cell_formula_units_Z 2
_cell_length_a 8.353(3)
_cell_length_b 12.357(4)
_cell_length_c 12.934(4)
_cell_measurement_reflns_used 2451
_cell_measurement_temperature 150(2)
_cell_measurement_theta_max 26.1
_cell_measurement_theta_min 2.31
_cell_volume 1295.8(7)
_computing_cell_refinement 'SAINT (Siemens, 1995)'
_computing_data_collection 'SMART (Siemens, 1995)'
_computing_data_reduction SAINT
_computing_molecular_graphics Xtal3.5
_computing_publication_material 'BONDLA and CIFIO in  Xtal3.5'
_computing_structure_refinement 'CRYLSQ in Xtal3.5'
_computing_structure_solution 'Xtal3.5 (Hall <i>et al.</i>,  1995)'
_diffrn_ambient_temperature 150(2)
_diffrn_measured_fraction_theta_full 1.0
_diffrn_measured_fraction_theta_max 1.0
_diffrn_measurement_device_type 'Bruker SMART CCD'
_diffrn_measurement_method \w
_diffrn_radiation_monochromator graphite
_diffrn_radiation_source 'sealed tube'
_diffrn_radiation_type 'Mo K\a'
_diffrn_radiation_wavelength .71073
_diffrn_reflns_av_R_equivalents .062
_diffrn_reflns_av_sigmaI/netI .095
_diffrn_reflns_limit_h_max 10
_diffrn_reflns_limit_h_min -10
_diffrn_reflns_limit_k_max 15
_diffrn_reflns_limit_k_min -15
_diffrn_reflns_limit_l_max 16
_diffrn_reflns_limit_l_min -16
_diffrn_reflns_number 11690
_diffrn_reflns_theta_full 26.3
_diffrn_reflns_theta_max 26.3
_diffrn_reflns_theta_min 1.62
_diffrn_standards_decay_% 0
_diffrn_standards_number 0
_exptl_absorpt_coefficient_mu 2.428
_exptl_absorpt_correction_T_max .86
_exptl_absorpt_correction_T_min .62
_exptl_absorpt_correction_type multi-scan
_exptl_absorpt_process_details '(SADABS; Sheldrick, 1996)'
_exptl_crystal_colour dark-green
_exptl_crystal_density_diffrn 1.734
_exptl_crystal_density_method 'not measured'
_exptl_crystal_description fragment
_exptl_crystal_F_000 698
_exptl_crystal_size_max .14
_exptl_crystal_size_mid .09
_exptl_crystal_size_min .06
_refine_diff_density_max 1.074
_refine_diff_density_min -.738
_refine_ls_abs_structure_details 'Flack (1983), 3212 Friedel pairs'
_refine_ls_abs_structure_Flack .05(5)
_refine_ls_extinction_method none
_refine_ls_goodness_of_fit_all 1.331
_refine_ls_goodness_of_fit_ref 1.178
_refine_ls_hydrogen_treatment noref
_refine_ls_matrix_type full
_refine_ls_number_constraints 0
_refine_ls_number_parameters 316
_refine_ls_number_reflns 3927
_refine_ls_number_restraints 0
_refine_ls_R_factor_all .09
_refine_ls_R_factor_gt .065
_refine_ls_shift/su_max .001
_refine_ls_shift/su_mean .0001
_refine_ls_structure_factor_coef F
_refine_ls_weighting_details 'w = 1/[\s^2^(F) + 0.001F^2^]'
_refine_ls_weighting_scheme calc
_refine_ls_wR_factor_all .118
_refine_ls_wR_factor_ref .092
_reflns_number_gt 3927
_reflns_number_total 5068
_reflns_threshold_expression I>2\s(I)
_cod_data_source_file bg1028.cif
_cod_data_source_block I
_cod_original_sg_symbol_Hall p_2yb
_cod_original_sg_symbol_H-M 'P 21'
_cod_original_formula_sum 'C18 H38 Co1 Cu1 N3 O12 Zn1'
_cod_database_code 2015344
_cod_database_fobs_code 2015344

loop_
_symmetry_equiv_pos_as_xyz
+x,+y,+z
-x,1/2+y,-z

loop_
_atom_site_label
_atom_site_fract_x
_atom_site_fract_y
_atom_site_fract_z
_atom_site_U_iso_or_equiv
_atom_site_adp_type
_atom_site_occupancy
Zn .7775(3) .5000(2) .98433(16) .0251(10) Uani 1.00000
Cu .4964(2) .3611(2) .65139(15) .0171(8) Uani 1.00000
Co .7503(2) .3132(2) .84472(16) .0156(10) Uani 1.00000
O1 .7102(12) .4248(9) .7401(9) .017(5) Uani 1.00000
O2 .9158(14) .3839(10) .9509(9) .023(6) Uani 1.00000
O3 .5942(12) .2387(11) .7393(7) .018(5) Uani 1.00000
O4 .6012(13) .3837(9) .9148(9) .019(5) Uani 1.00000
O5 .5972(15) .3368(10) .4781(11) .033(7) Uani 1.00000
O6 .3502(15) .4469(10) .7619(9) .026(6) Uani 1.00000
O7 .2839(14) .2883(9) .5823(9) .024(6) Uani 1.00000
O8 .3635(15) .1906(10) .4568(10) .026(6) Uani 1.00000
O9 .6785(17) .6325(12) .9126(11) .035(7) Uani 1.00000
O10 .9371(15) .6352(13) .9071(12) .040(7) Uani 1.00000
O11 .7546(16) .4889(13) 1.1336(11) .040(7) Uani 1.00000
O12 1.0163(19) .5344(13) 1.1721(16) .057(10) Uani 1.00000
N1 .9271(15) .2649(13) .7856(10) .019(6) Uani 1.00000
N2 .7423(15) .1900(12) .9367(11) .019(6) Uani 1.00000
N3 .4346(16) .5012(13) .5678(10) .021(6) Uani 1.00000
C1 .843(2) .4339(14) .6867(14) .023(7) Uani 1.00000
C2 .909(2) .3203(17) .6800(13) .026(7) Uani 1.00000
C3 1.0900(18) .2885(14) .8631(11) .020(7) Uani 1.00000
C4 1.0734(19) .3923(14) .9226(14) .022(6) Uani 1.00000
C5 .507(2) .1577(14) .7869(15) .028(9) Uani 1.00000
C6 .637(2) .1049(16) .8734(16) .029(9) Uani 1.00000
C7 .6846(18) .2301(15) 1.0298(12) .021(8) Uani 1.00000
C8 .551(2) .3163(16) .9930(13) .025(8) Uani 1.00000
C9 .538(2) .4311(17) .4209(15) .031(10) Uani 1.00000
C10 .395(2) .4818(14) .4515(13) .024(8) Uani 1.00000
C11 .298(2) .5527(15) .6027(14) .024(8) Uani 1.00000
C12 .336(2) .5573(17) .7247(15) .031(9) Uani 1.00000
C13 .257(2) .2238(12) .5030(14) .024(8) Uani 1.00000
C14 .078(3) .185(2) .4634(19) .049(13) Uani 1.00000
C15 .801(3) .6756(16) .8822(15) .034(9) Uani 1.00000
C16 .763(3) .7737(19) .8131(17) .047(12) Uani 1.00000
C17 .893(2) .5020(19) 1.1959(15) .034(9) Uani 1.00000
C18 .908(5) .485(3) 1.310(3) .090(10) Uiso 1.00000
H5O .56327 .26901 .44958 .03900 Uiso 1.00000
H6O .40826 .44398 .83241 .02800 Uiso 1.00000
H1 .91687 .18974 .77516 .02800 Uiso 1.00000
H2 .84774 .16177 .96039 .03000 Uiso 1.00000
H3 .52279 .55005 .58486 .02900 Uiso 1.00000
H1a .79819 .46469 .61666 .03200 Uiso 1.00000
H1b .92398 .48172 .72511 .03200 Uiso 1.00000
H2a 1.01213 .32611 .66194 .03500 Uiso 1.00000
H2b .83357 .28211 .62460 .03500 Uiso 1.00000
H3a 1.11970 .22963 .91258 .02200 Uiso 1.00000
H3b 1.17345 .29606 .82489 .02200 Uiso 1.00000
H4a 1.07614 .45231 .87849 .02600 Uiso 1.00000
H4b 1.16252 .39698 .98497 .02600 Uiso 1.00000
H5a .42226 .19367 .81781 .03700 Uiso 1.00000
H5b .44802 .10800 .73563 .03700 Uiso 1.00000
H6a .69757 .05706 .84119 .03600 Uiso 1.00000
H6b .58267 .06324 .91907 .03600 Uiso 1.00000
H7a .64065 .17233 1.06183 .03000 Uiso 1.00000
H7b .77468 .26190 1.08103 .03000 Uiso 1.00000
H8a .53897 .35913 1.05166 .03500 Uiso 1.00000
H8b .44929 .28262 .96104 .03500 Uiso 1.00000
H9a .62970 .48365 .43158 .04000 Uiso 1.00000
H9b .51036 .41561 .34549 .04000 Uiso 1.00000
H10a .30448 .43548 .43279 .03700 Uiso 1.00000
H10b .36933 .54992 .41498 .03700 Uiso 1.00000
H11a .27536 .62309 .57433 .03400 Uiso 1.00000
H11b .19849 .50917 .57724 .03400 Uiso 1.00000
H12a .24787 .59176 .74857 .03800 Uiso 1.00000
H12b .43478 .59525 .75218 .03800 Uiso 1.00000
H14a .00568 .23104 .49277 .07400 Uiso 1.00000
H14b .06391 .11384 .47912 .07400 Uiso 1.00000
H14c .04486 .19487 .38685 .07400 Uiso 1.00000
H16a .75537 .83157 .86120 .05300 Uiso 1.00000
H16b .65290 .76162 .76916 .05300 Uiso 1.00000
H16c .83805 .78279 .77239 .05300 Uiso 1.00000
H18a .91563 .55242 1.34698 .1200 Uiso 1.00000
H18b 1.00116 .44183 1.34163 .1200 Uiso 1.00000
H18c .81135 .44780 1.32069 .1200 Uiso 1.00000

loop_
_atom_site_aniso_label
_atom_site_aniso_U_11
_atom_site_aniso_U_22
_atom_site_aniso_U_33
_atom_site_aniso_U_12
_atom_site_aniso_U_13
_atom_site_aniso_U_23
Zn .0191(10) .0265(11) .0287(11) -.0009(9) .0036(8) -.0055(9)
Cu .0122(9) .0186(9) .0188(10) -.0005(8) .0004(7) .0016(8)
Co .0110(10) .0165(11) .0188(11) .0008(8) .0026(8) .0023(9)
O1 .004(5) .015(6) .027(6) -.001(4) -.002(4) .001(5)
O2 .017(6) .022(7) .030(7) .002(5) .006(5) -.004(5)
O3 .011(5) .026(6) .017(5) -.005(5) .003(4) -.001(5)
O4 .015(6) .021(6) .019(6) -.001(5) .001(4) .000(5)
O5 .019(6) .020(7) .052(8) -.003(5) -.007(6) -.004(6)
O6 .027(7) .027(7) .023(6) -.003(5) .004(5) .003(5)
O7 .014(6) .032(7) .027(6) -.003(5) .007(5) .000(5)
O8 .022(6) .023(6) .030(7) .001(5) .002(5) -.004(5)
O9 .035(8) .032(8) .038(8) -.011(6) .010(6) -.005(6)
O10 .017(7) .046(9) .051(9) .008(6) -.004(6) -.013(7)
O11 .030(8) .048(9) .037(8) .004(7) .000(6) -.008(7)
O12 .027(8) .042(10) .108(14) -.003(7) .033(9) -.001(9)
N1 .013(5) .024(8) .018(6) -.008(4) .001(5) -.003(6)
N2 .007(6) .023(7) .024(8) .003(5) .001(5) .002(6)
N3 .011(6) .031(8) .018(7) .009(6) -.004(5) .007(6)
C1 .012(4) .023(9) .033(9) -.008(4) .007(7) .002(7)
C2 .009(4) .050(11) .021(8) .005(8) .007(6) .011(8)
C3 .010(5) .037(10) .011(7) .002(6) -.003(6) .007(6)
C4 .008(4) .024(9) .029(9) .006(6) -.003(6) .006(7)
C5 .028(9) .013(9) .040(11) -.010(7) .003(8) .000(7)
C6 .020(9) .035(10) .035(11) -.010(8) .010(8) .009(8)
C7 .012(7) .030(10) .019(8) -.005(7) .000(6) -.002(7)
C8 .024(9) .028(9) .023(9) .009(8) .005(7) .005(8)
C9 .022(9) .037(11) .034(11) .014(9) .005(8) .008(9)
C10 .023(9) .021(9) .026(9) -.005(7) .002(7) .003(7)
C11 .010(8) .028(9) .033(10) .010(7) .006(7) .009(8)
C12 .015(9) .045(12) .030(10) -.003(8) .001(7) -.007(9)
C13 .024(9) .013(9) .033(10) .004(7) .004(7) .007(7)
C14 .032(12) .055(15) .064(15) -.018(11) .017(11) -.043(13)
C15 .047(13) .020(9) .027(10) -.009(9) -.001(9) -.012(8)
C16 .065(15) .038(14) .038(11) .003(11) .011(10) .010(10)
C17 .027(10) .044(11) .032(10) -.001(9) .009(8) -.007(9)

loop_
_atom_type_symbol
_atom_type_scat_dispersion_real
_atom_type_scat_dispersion_imag
_atom_type_scat_source
C .002 .002 'IT Vol C. Table 6.1.1.4  Table 6.1.1.5'
H 0 0 'IT Vol C. Table 6.1.1.4  Table 6.1.1.5'
Co .299 .973 'IT Vol C. Table 6.1.1.4  Table 6.1.1.5'
Cu .263 1.266 'IT Vol C. Table 6.1.1.4  Table 6.1.1.5'
N .004 .003 'IT Vol C. Table 6.1.1.4  Table 6.1.1.5'
O .008 .006 'IT Vol C. Table 6.1.1.4  Table 6.1.1.5'
Zn .222 1.431 'IT Vol C. Table 6.1.1.4  Table 6.1.1.5'

loop_
_geom_angle_atom_site_label_1
_geom_angle_atom_site_label_2
_geom_angle_atom_site_label_3
O2 Zn O4
O2 Zn O9
O2 Zn O10
O2 Zn O11
O4 Zn O9
O4 Zn O10
O4 Zn O11
O9 Zn O10
O9 Zn O11
O10 Zn O11
O1 Cu O3
O1 Cu O5
O1 Cu O6
O1 Cu O7
O1 Cu N3
O3 Cu O5
O3 Cu O6
O3 Cu O7
O3 Cu N3
O5 Cu O6
O5 Cu O7
O5 Cu N3
O6 Cu O7
O6 Cu N3
O7 Cu N3
O1 Co O2
O1 Co O3
O1 Co O4
O1 Co N1
O1 Co N2
O2 Co O3
O2 Co O4
O2 Co N1
O2 Co N2
O3 Co O4
O3 Co N1
O3 Co N2
O4 Co N1
O4 Co N2
N1 Co N2
Cu O1 Co
Cu O1 C1
Co O1 C1
Zn O2 Co
Zn O2 C4
Co O2 C4
Cu O3 Co
Cu O3 C5
Co O3 C5
Zn O4 Co
Zn O4 C8
Co O4 C8
Cu O5 C9
Cu O5 H5O
C9 O5 H5O
Cu O6 C12
Cu O6 H6O
C12 O6 H6O
Cu O7 C13
Zn O9 C15
Zn O10 C15
Zn O11 C17
Co N1 C2
Co N1 C3
Co N1 H1
C2 N1 C3
C2 N1 H1
C3 N1 H1
Co N2 C6
Co N2 C7
Co N2 H2
C6 N2 C7
C6 N2 H2
C7 N2 H2
Cu N3 C10
Cu N3 C11
Cu N3 H3
C10 N3 C11
C10 N3 H3
C11 N3 H3
O1 C1 C2
O1 C1 H1a
O1 C1 H1b
C2 C1 H1a
C2 C1 H1b
H1a C1 H1b
N1 C2 C1
N1 C2 H2a
N1 C2 H2b
C1 C2 H2a
C1 C2 H2b
H2a C2 H2b
N1 C3 C4
N1 C3 H3a
N1 C3 H3b
C4 C3 H3a
C4 C3 H3b
H3a C3 H3b
O2 C4 C3
O2 C4 H4a
O2 C4 H4b
C3 C4 H4a
C3 C4 H4b
H4a C4 H4b
O3 C5 C6
O3 C5 H5a
O3 C5 H5b
C6 C5 H5a
C6 C5 H5b
H5a C5 H5b
N2 C6 C5
N2 C6 H6a
N2 C6 H6b
C5 C6 H6a
C5 C6 H6b
H6a C6 H6b
N2 C7 C8
N2 C7 H7a
N2 C7 H7b
C8 C7 H7a
C8 C7 H7b
H7a C7 H7b
O4 C8 C7
O4 C8 H8a
O4 C8 H8b
C7 C8 H8a
C7 C8 H8b
H8a C8 H8b
O5 C9 C10
O5 C9 H9a
O5 C9 H9b
C10 C9 H9a
C10 C9 H9b
H9a C9 H9b
N3 C10 C9
N3 C10 H10a
N3 C10 H10b
C9 C10 H10a
C9 C10 H10b
H10a C10 H10b
N3 C11 C12
N3 C11 H11a
N3 C11 H11b
C12 C11 H11a
C12 C11 H11b
H11a C11 H11b
O6 C12 C11
O6 C12 H12a
O6 C12 H12b
C11 C12 H12a
C11 C12 H12b
H12a C12 H12b
O7 C13 O8
O7 C13 C14
O8 C13 C14
C13 C14 H14a
C13 C14 H14b
C13 C14 H14c
H14a C14 H14b
H14a C14 H14c
H14b C14 H14c
O9 C15 O10
O9 C15 C16
O10 C15 C16
C15 C16 H16a
C15 C16 H16b
C15 C16 H16c
H16a C16 H16b
H16a C16 H16c
H16b C16 H16c
O11 C17 O12
O11 C17 C18
O12 C17 C18
C17 C18 H18a
C17 C18 H18b
C17 C18 H18c
H18a C18 H18b
H18a C18 H18c
H18b C18 H18c

loop_
_geom_bond_atom_site_label_1
_geom_bond_atom_site_label_2
_geom_bond_distance
_geom_bond_publ_flag
Zn O2 1.954(12) yes
Zn O4 2.099(11) yes
Zn O9 1.964(14) yes
Zn O10 2.491(16) yes
Zn O11 1.990(14) yes
Zn O12 2.780(17) yes
Cu O1 2.034(10) yes
Cu O3 1.950(12) yes
Cu O5 2.595(15) yes
Cu O6 2.345(14) yes
Cu O7 2.000(11) yes
Cu N3 2.041(16) yes
Co O1 1.905(11) yes
Co O2 1.910(11) yes
Co O3 1.884(10) yes
Co O4 1.917(12) yes
Co N1 1.915(14) yes
Co N2 1.943(15) yes
O1 C1 1.44(2) ?
O2 C4 1.45(2) ?
O3 C5 1.46(2) ?
O4 C8 1.45(2) ?
O5 C9 1.40(2) ?
O5 H5O .931 ?
O6 C12 1.44(2) ?
O6 H6O .925 ?
O7 C13 1.27(2) ?
O8 C13 1.25(2) ?
O9 C15 1.30(3) ?
O10 C15 1.21(2) ?
O11 C17 1.25(2) ?
O12 C17 1.21(3) ?
N1 C2 1.50(2) ?
N1 C3 1.512(18) ?
N1 H1 .939 ?
N2 C6 1.49(2) ?
N2 C7 1.49(2) ?
N2 H2 .928 ?
N3 C10 1.48(2) ?
N3 C11 1.47(2) ?
N3 H3 .936 ?
C1 C2 1.52(3) ?
C1 H1a .970 ?
C1 H1b .947 ?
C2 H2a .944 ?
C2 H2b .959 ?
C3 C4 1.52(2) ?
C3 H3a .961 ?
C3 H3b .951 ?
C4 H4a .940 ?
C4 H4b .959 ?
C5 C6 1.51(2) ?
C5 H5a 1.00 ?
C5 H5b .950 ?
C6 H6a .94 ?
C6 H6b .97 ?
C7 C8 1.53(2) ?
C7 H7a .943 ?
C7 H7b .959 ?
C8 H8a .951 ?
C8 H8b .947 ?
C9 C10 1.49(3) ?
C9 H9a .99 ?
C9 H9b .97 ?
C10 H10a .934 ?
C10 H10b .964 ?
C11 C12 1.53(3) ?
C11 H11a .945 ?
C11 H11b .975 ?
C12 H12a .97 ?
C12 H12b .940 ?
C13 C14 1.54(3) ?
C14 H14a .97 ?
C14 H14b .92 ?
C14 H14c .97 ?
C15 C16 1.50(3) ?
C16 H16a .96 ?
C16 H16b .97 ?
C16 H16c .92 ?
C17 C18 1.47(4) ?
C18 H18a .96 ?
C18 H18b .95 ?
C18 H18c .96 ?

loop_
_geom_hbond_atom_site_label_D
_geom_hbond_atom_site_label_H
_geom_hbond_atom_site_label_A
_geom_hbond_site_symmetry_A
_geom_hbond_distance_DH
_geom_hbond_distance_HA
_geom_hbond_distance_DA
_geom_hbond_angle_DHA
_geom_hbond_publ_flag
O6 H6O O4 . 0.925 1.861 2.631(16) 139.19 yes
O5 H5O O8 . 0.931 1.951 2.625(18) 127.58 yes
N1 H1 O12 2_747 0.939 2.068 2.92(2) 149.55 yes
N2 H2 O10 2_747 0.928 2.189 3.02(2) 148.2 yes
N3 H3 O8 2_656 0.936 2.111 2.95(2) 147.86 yes
